data_7015732
loop_
_publ_author_name
'Godau, Tom'
'Bleifu\&s, Sascha M'
'M\"uller, Astrid L'
'Roth, Thomas'
'Hoffmann, Susanne'
'Heinemann, Frank W.'
'Burzlaff, Nicolai'

_publ_section_title
;
 Cu(i) catalysed cyclopropanation with enantiopure scorpionate type
 ligands derived from (+)-camphor or (-)-menthone.
;
_journal_issue 24
_journal_name_full 'Dalton transactions (Cambridge, England : 2003)'
_journal_page_first 6547
_journal_page_last 6554
_journal_paper_doi 10.1039/c1dt10032g
_journal_volume 40
_journal_year 2011
_chemical_absolute_configuration rm
_chemical_compound_source 'synthesis as described'
_chemical_formula_moiety 'C27 H40 N6'
_chemical_formula_sum 'C27 H40 N6'
_chemical_formula_weight 448.65
_chemical_name_systematic
;
?
;
_space_group_IT_number 4
_symmetry_cell_setting monoclinic
_symmetry_Int_Tables_number 4
_symmetry_space_group_name_Hall 'P 2yb'
_symmetry_space_group_name_H-M 'P 1 21 1'
_atom_sites_solution_hydrogens geom
_atom_sites_solution_primary direct
_atom_sites_solution_secondary difmap
_audit_creation_date 2009-11-22T22:11:03-00:00
_audit_creation_method 'WinGX routine CIF_UPDATE'
_cell_angle_alpha 90
_cell_angle_beta 93.068(2)
_cell_angle_gamma 90
_cell_formula_units_Z 4
_cell_length_a 8.8408(3)
_cell_length_b 11.2369(4)
_cell_length_c 27.0450(9)
_cell_measurement_reflns_used 2723
_cell_measurement_temperature 230(2)
_cell_measurement_theta_max 20.82
_cell_measurement_theta_min 2.36
_cell_measurement_wavelength 0.71073
_cell_volume 2682.89(16)
_computing_cell_refinement 'Bruker SAINT'
_computing_data_collection 'Bruker APEX2'
_computing_data_reduction 'Bruker SAINT'
_computing_molecular_graphics 'Bruker SHELXTL'
_computing_publication_material 'Bruker SHELXTL'
_computing_structure_refinement 'SHELXL-97 (Sheldrick, 1997)'
_computing_structure_solution 'SHELXS-97 (Sheldrick, 2008)'
_diffrn_ambient_temperature 230(2)
_diffrn_measured_fraction_theta_full 0.998
_diffrn_measured_fraction_theta_max 0.998
_diffrn_measurement_device_type 'Bruker APEX-II CCD'
_diffrn_measurement_method '\f and \w scans'
_diffrn_radiation_monochromator graphite
_diffrn_radiation_probe x-ray
_diffrn_radiation_type MoK\a
_diffrn_radiation_wavelength 0.71073
_diffrn_reflns_av_R_equivalents 0.0485
_diffrn_reflns_av_unetI/netI 0.0516
_diffrn_reflns_limit_h_max 10
_diffrn_reflns_limit_h_min -9
_diffrn_reflns_limit_k_max 13
_diffrn_reflns_limit_k_min -13
_diffrn_reflns_limit_l_max 32
_diffrn_reflns_limit_l_min -32
_diffrn_reflns_number 18702
_diffrn_reflns_theta_full 25.35
_diffrn_reflns_theta_max 25.35
_diffrn_reflns_theta_min 1.51
_diffrn_standards_number 0
_exptl_absorpt_coefficient_mu 0.068
_exptl_absorpt_correction_T_max 0.7455
_exptl_absorpt_correction_T_min 0.6982
_exptl_absorpt_correction_type multi-scan
_exptl_absorpt_process_details 'SADABS, Bruker-AXS, 2008'
_exptl_crystal_colour colourless
_exptl_crystal_density_diffrn 1.111
_exptl_crystal_density_method 'not measured'
_exptl_crystal_description plate
_exptl_crystal_F_000 976
_exptl_crystal_size_max 0.5
_exptl_crystal_size_mid 0.19
_exptl_crystal_size_min 0.1
_refine_diff_density_max 0.395
_refine_diff_density_min -0.227
_refine_diff_density_rms 0.039
_refine_ls_abs_structure_details 'Flack H D (1983), Acta Cryst. A39, 876-881'
_refine_ls_extinction_method none
_refine_ls_goodness_of_fit_ref 1.021
_refine_ls_hydrogen_treatment constr
_refine_ls_matrix_type full
_refine_ls_number_parameters 622
_refine_ls_number_reflns 5177
_refine_ls_number_restraints 10
_refine_ls_restrained_S_all 1.028
_refine_ls_R_factor_all 0.0753
_refine_ls_R_factor_gt 0.0533
_refine_ls_shift/su_max 0
_refine_ls_shift/su_mean 0
_refine_ls_structure_factor_coef Fsqd
_refine_ls_weighting_details 'calc w=1/[\s^2^(Fo^2^)+(0.0890P)^2^+0.1669P] where P=(Fo^2^+2Fc^2^)/3'
_refine_ls_weighting_scheme calc
_refine_ls_wR_factor_gt 0.1328
_refine_ls_wR_factor_ref 0.1485
_reflns_number_gt 3902
_reflns_number_total 5177
_reflns_threshold_expression >2sigma(I)
_cod_data_source_file c1dt10032g.txt
_cod_data_source_block sbbu01
_cod_depositor_comments
;
The following automatic conversions were performed:
'_symmetry_cell_setting' value 'Monoclinic' changed to 'monoclinic'
according to '/home/saulius/struct/CIF-dictionaries/cif_core.dic'
dictionary named 'cif_core.dic' version 2.4.1 from 2010-06-29.

Automatic conversion script
Id: cif_fix_enum 1555 2011-01-17 13:19:09Z saulius 
;
_cod_original_sg_symbol_H-M P2(1)
_cod_database_code 7015732

loop_
_symmetry_equiv_pos_as_xyz
'x, y, z'
'-x, y+1/2, -z'

loop_
_atom_site_label
_atom_site_type_symbol
_atom_site_fract_x
_atom_site_fract_y
_atom_site_fract_z
_atom_site_U_iso_or_equiv
_atom_site_adp_type
_atom_site_occupancy
_atom_site_symmetry_multiplicity
_atom_site_calc_flag
_atom_site_refinement_flags
_atom_site_disorder_assembly
_atom_site_disorder_group
C1 C 1.0187(4) 0.2261(4) 0.29382(13) 0.0403(9) Uani 1 1 d . . .
H1 H 0.9189 0.1981 0.3028 0.048 Uiso 1 1 calc R . .
C2 C 0.9962(4) 0.3422(4) 0.26712(13) 0.0368(9) Uani 1 1 d . . .
C3 C 0.9884(4) 0.4804(4) 0.21353(14) 0.0418(9) Uani 1 1 d . . .
H3 H 1.0022 0.522 0.1844 0.05 Uiso 1 1 calc R . .
C4 C 0.9171(4) 0.5246(4) 0.25248(14) 0.0419(9) Uani 1 1 d . . .
H4 H 0.8743 0.5997 0.2554 0.05 Uiso 1 1 calc R . .
C5 C 0.8576(5) 0.4428(5) 0.33542(14) 0.0557(12) Uani 1 1 d . . .
H5A H 0.8109 0.3684 0.3431 0.083 Uiso 1 1 calc R . .
H5B H 0.7832 0.505 0.335 0.083 Uiso 1 1 calc R . .
H5C H 0.9369 0.4602 0.36 0.083 Uiso 1 1 calc R . .
C11 C 1.2418(5) 0.3023(4) 0.34720(14) 0.0471(10) Uani 1 1 d . . .
H11 H 1.2944 0.3429 0.3236 0.056 Uiso 1 1 calc R . .
C12 C 1.2835(5) 0.2916(5) 0.39608(14) 0.0532(12) Uani 1 1 d . . .
C13 C 1.1681(5) 0.2268(4) 0.41603(14) 0.0496(11) Uani 1 1 d . . .
C14 C 1.1584(6) 0.1992(4) 0.47036(15) 0.0556(12) Uani 1 1 d . . .
H14 H 1.0981 0.262 0.485 0.067 Uiso 1 1 calc R . .
C15 C 1.3212(6) 0.2078(7) 0.49384(17) 0.0800(18) Uani 1 1 d . . .
H15A H 1.3807 0.1416 0.4826 0.096 Uiso 1 1 calc R . .
H15B H 1.3182 0.2024 0.5296 0.096 Uiso 1 1 calc R . .
C16 C 1.3977(8) 0.3262(8) 0.47993(19) 0.100(2) Uani 1 1 d . . .
H16A H 1.3346 0.3922 0.4892 0.12 Uiso 1 1 calc R . .
H16B H 1.4944 0.3332 0.4984 0.12 Uiso 1 1 calc R . .
C17 C 1.4226(6) 0.3333(6) 0.42533(16) 0.0752(17) Uani 1 1 d . . .
H17 H 1.4329 0.4181 0.4178 0.09 Uiso 1 1 calc R . .
C18 C 1.5623(7) 0.2758(11) 0.4097(2) 0.138(4) Uani 1 1 d . . .
H18A H 1.6477 0.3056 0.4293 0.207 Uiso 1 1 calc R . .
H18B H 1.5753 0.2931 0.3754 0.207 Uiso 1 1 calc R . .
H18C H 1.5549 0.1913 0.4141 0.207 Uiso 1 1 calc R . .
C19 C 1.0797(5) 0.0782(4) 0.47996(15) 0.0512(11) Uani 1 1 d . . .
H19 H 0.9806 0.0795 0.4619 0.061 Uiso 1 1 calc R . .
C20 C 1.1670(8) -0.0244(5) 0.4605(2) 0.0872(18) Uani 1 1 d . . .
H20A H 1.1832 -0.0118 0.4261 0.131 Uiso 1 1 calc R . .
H20B H 1.1107 -0.0966 0.4643 0.131 Uiso 1 1 calc R . .
H20C H 1.2629 -0.0306 0.4787 0.131 Uiso 1 1 calc R . .
C21 C 1.0525(8) 0.0616(7) 0.5338(2) 0.095(2) Uani 1 1 d . . .
H21A H 0.9984 0.1291 0.5456 0.143 Uiso 1 1 calc R . .
H21B H 1.1479 0.0544 0.5523 0.143 Uiso 1 1 calc R . .
H21C H 0.9939 -0.0092 0.538 0.143 Uiso 1 1 calc R . .
C31 C 1.2197(4) 0.1298(4) 0.24424(15) 0.0447(9) Uani 1 1 d . . .
H31 H 1.2989 0.1832 0.2502 0.054 Uiso 1 1 calc R . .
C32 C 1.2226(4) 0.0305(4) 0.21543(15) 0.0425(9) Uani 1 1 d . . .
C33 C 1.0780(5) -0.0176(4) 0.21696(14) 0.0423(9) Uani 1 1 d . . .
C34 C 1.0239(5) -0.1310(4) 0.19167(17) 0.0520(11) Uani 1 1 d . . .
H34 H 1.0156 -0.1917 0.2174 0.062 Uiso 1 1 calc R . .
C35 C 1.1479(6) -0.1725(5) 0.1575(2) 0.0775(16) Uani 1 1 d . . .
H35A H 1.1332 -0.2564 0.1503 0.093 Uiso 1 1 calc R . .
H35B H 1.1361 -0.1295 0.1264 0.093 Uiso 1 1 calc R . .
C36 C 1.3093(6) -0.1540(5) 0.1793(2) 0.0767(16) Uani 1 1 d . . .
H36A H 1.3209 -0.1949 0.2109 0.092 Uiso 1 1 calc R . .
H36B H 1.3802 -0.189 0.1573 0.092 Uiso 1 1 calc R . .
C37 C 1.3476(5) -0.0237(4) 0.18691(17) 0.0559(11) Uani 1 1 d . . .
H37 H 1.4407 -0.0199 0.2082 0.067 Uiso 1 1 calc R . .
C38 C 1.3770(6) 0.0430(5) 0.1399(2) 0.0751(16) Uani 1 1 d . . .
H38A H 1.4582 0.0053 0.1236 0.113 Uiso 1 1 calc R . .
H38B H 1.4045 0.1237 0.1478 0.113 Uiso 1 1 calc R . .
H38C H 1.2871 0.0424 0.1183 0.113 Uiso 1 1 calc R . .
C39 C 0.8664(6) -0.1157(4) 0.16608(18) 0.0571(12) Uani 1 1 d . . .
H39 H 0.7992 -0.0876 0.1913 0.069 Uiso 1 1 calc R . .
C40 C 0.8613(6) -0.0234(5) 0.12517(19) 0.0715(14) Uani 1 1 d . . .
H40A H 0.76 -0.0179 0.1107 0.107 Uiso 1 1 calc R . .
H40B H 0.929 -0.0464 0.1003 0.107 Uiso 1 1 calc R . .
H40C H 0.8916 0.0524 0.1387 0.107 Uiso 1 1 calc R . .
C41 C 0.8028(8) -0.2348(6) 0.1469(3) 0.0919(19) Uani 1 1 d . . .
H41A H 0.8057 -0.2917 0.1734 0.138 Uiso 1 1 calc R . .
H41B H 0.8629 -0.2634 0.1208 0.138 Uiso 1 1 calc R . .
H41C H 0.7 -0.2242 0.1344 0.138 Uiso 1 1 calc R . .
C51 C 0.5340(4) 0.5074(3) 0.20745(12) 0.0334(8) Uani 1 1 d . . .
H51 H 0.6283 0.5436 0.1972 0.04 Uiso 1 1 calc R . .
C52 C 0.5711(4) 0.3844(3) 0.22464(13) 0.0344(8) Uani 1 1 d . . .
C53 C 0.5998(5) 0.2270(4) 0.26827(18) 0.0508(11) Uani 1 1 d . . .
H53 H 0.5951 0.1735 0.2944 0.061 Uiso 1 1 calc R . .
C54 C 0.6692(5) 0.2056(4) 0.22591(17) 0.0500(11) Uani 1 1 d . . .
H54 H 0.7189 0.1362 0.2174 0.06 Uiso 1 1 calc R . .
C55 C 0.7042(6) 0.3252(5) 0.14856(16) 0.0614(13) Uani 1 1 d . . .
H55A H 0.625 0.3044 0.1244 0.092 Uiso 1 1 calc R . .
H55B H 0.7912 0.2761 0.144 0.092 Uiso 1 1 calc R . .
H55C H 0.731 0.4073 0.1446 0.092 Uiso 1 1 calc R . .
C61 C 0.3461(4) 0.5729(4) 0.26952(13) 0.0363(8) Uani 1 1 d . . .
H61 H 0.2593 0.5336 0.2574 0.044 Uiso 1 1 calc R . .
C62 C 0.3630(4) 0.6363(4) 0.31274(13) 0.0363(8) Uani 1 1 d . . .
C63 C 0.5145(4) 0.6749(3) 0.31502(12) 0.0314(8) Uani 1 1 d . . .
C64 C 0.5869(4) 0.7474(3) 0.35635(13) 0.0365(8) Uani 1 1 d D . .
H64 H 0.6414 0.6916 0.3787 0.044 Uiso 1 1 calc R . .
C65 C 0.4604(5) 0.8022(4) 0.38535(14) 0.0462(10) Uani 1 1 d D . .
H65A H 0.5035 0.8364 0.4159 0.055 Uiso 1 1 calc R . .
H65B H 0.4124 0.8658 0.366 0.055 Uiso 1 1 calc R . .
C66 C 0.3416(5) 0.7101(5) 0.39750(15) 0.0559(12) Uani 1 1 d D . .
H66A H 0.2719 0.7452 0.4198 0.067 Uiso 1 1 calc R . .
H66B H 0.3913 0.6435 0.4144 0.067 Uiso 1 1 calc R . .
C67 C 0.2522(5) 0.6643(4) 0.35134(15) 0.0515(11) Uani 1 1 d D . .
H67 H 0.2013 0.5903 0.36 0.062 Uiso 1 1 calc R . .
C68 C 0.1341(6) 0.7511(6) 0.3325(2) 0.0814(19) Uani 1 1 d . . .
H68A H 0.0648 0.7665 0.3579 0.122 Uiso 1 1 calc R . .
H68B H 0.0798 0.7184 0.3039 0.122 Uiso 1 1 calc R . .
H68C H 0.1821 0.8241 0.3235 0.122 Uiso 1 1 calc R . .
C69 C 0.7049(4) 0.8372(4) 0.33882(14) 0.0426(9) Uani 1 1 d . . .
H69 H 0.7823 0.7911 0.3226 0.051 Uiso 1 1 calc R . .
C70 C 0.7847(6) 0.9022(5) 0.38199(19) 0.0699(15) Uani 1 1 d . . .
H70A H 0.8279 0.8454 0.4052 0.105 Uiso 1 1 calc R . .
H70B H 0.7131 0.9511 0.3981 0.105 Uiso 1 1 calc R . .
H70C H 0.8636 0.9514 0.37 0.105 Uiso 1 1 calc R . .
C71 C 0.6371(6) 0.9229(5) 0.3005(2) 0.0666(14) Uani 1 1 d . . .
H71A H 0.5896 0.8789 0.2735 0.1 Uiso 1 1 calc R . .
H71B H 0.7157 0.9723 0.2884 0.1 Uiso 1 1 calc R . .
H71C H 0.563 0.972 0.3154 0.1 Uiso 1 1 calc R . .
C81 C 0.3098(4) 0.4331(4) 0.15416(13) 0.0398(9) Uani 1 1 d . . .
H81 H 0.2778 0.3706 0.1736 0.048 Uiso 1 1 calc R . .
C82 C 0.2458(5) 0.4692(4) 0.10983(13) 0.0466(10) Uani 1 1 d . . .
C83 C 0.3337(5) 0.5649(4) 0.09529(14) 0.0477(10) Uani 1 1 d . B .
C84 C 0.3090(7) 0.6340(5) 0.04798(16) 0.0731(15) Uani 1 1 d D . .
H84 H 0.2753 0.7104 0.061 0.088 Uiso 1 1 calc R A 1
C85 C 0.1658(12) 0.5906(11) 0.0233(3) 0.174(5) Uani 1 1 d D B .
H85A H 0.09 0.6504 0.0297 0.209 Uiso 1 1 calc R . .
H85B H 0.1805 0.5936 -0.0119 0.209 Uiso 1 1 calc R . .
C86 C 0.0997(10) 0.4837(12) 0.0317(3) 0.155(5) Uani 1 1 d D . .
H86A H 0.1399 0.4283 0.0083 0.186 Uiso 1 1 calc R B .
H86B H -0.0071 0.4929 0.0223 0.186 Uiso 1 1 calc R . .
C87 C 0.1076(5) 0.4223(6) 0.08052(16) 0.0690(16) Uani 1 1 d D B .
H87 H 0.0181 0.4459 0.098 0.083 Uiso 1 1 calc R . .
C88 C 0.1077(9) 0.2882(9) 0.0770(3) 0.143(4) Uani 1 1 d . . .
H88A H 0.0188 0.2623 0.058 0.214 Uiso 1 1 calc R B .
H88B H 0.108 0.2547 0.1096 0.214 Uiso 1 1 calc R . .
H88C H 0.1964 0.2624 0.061 0.214 Uiso 1 1 calc R . .
C89 C 0.450(3) 0.672(2) 0.0237(7) 0.105(6) Uani 0.5 1 d PD B 1
H89 H 0.5132 0.714 0.049 0.126 Uiso 0.5 1 calc PR B 1
C90 C 0.538(5) 0.562(3) 0.0094(12) 0.191(18) Uani 0.5 1 d PD B 1
H90A H 0.5579 0.5132 0.0381 0.286 Uiso 0.5 1 calc PR B 1
H90B H 0.6326 0.5859 -0.0037 0.286 Uiso 0.5 1 calc PR B 1
H90C H 0.48 0.518 -0.0153 0.286 Uiso 0.5 1 calc PR B 1
C91 C 0.422(4) 0.760(2) -0.0191(7) 0.185(14) Uani 0.5 1 d PD B 1
H91A H 0.3617 0.8257 -0.0083 0.278 Uiso 0.5 1 calc PR B 1
H91B H 0.3688 0.7209 -0.0463 0.278 Uiso 0.5 1 calc PR B 1
H91C H 0.5168 0.7899 -0.0295 0.278 Uiso 0.5 1 calc PR B 1
C92 C 0.430(2) 0.6070(15) 0.0100(6) 0.074(5) Uani 0.5 1 d PD B 2
H92 H 0.4088 0.5264 -0.0023 0.088 Uiso 0.5 1 calc PR B 2
C93 C 0.593(2) 0.608(3) 0.0289(7) 0.117(9) Uani 0.5 1 d PD B 2
H93A H 0.6059 0.557 0.0573 0.175 Uiso 0.5 1 calc PR B 2
H93B H 0.6226 0.6877 0.038 0.175 Uiso 0.5 1 calc PR B 2
H93C H 0.6559 0.58 0.0033 0.175 Uiso 0.5 1 calc PR B 2
C94 C 0.401(3) 0.6903(16) -0.0338(6) 0.105(6) Uani 0.5 1 d PD B 2
H94A H 0.2945 0.6907 -0.0433 0.157 Uiso 0.5 1 calc PR B 2
H94B H 0.4568 0.6633 -0.0611 0.157 Uiso 0.5 1 calc PR B 2
H94C H 0.4326 0.7693 -0.0247 0.157 Uiso 0.5 1 calc PR B 2
N1 N 1.0380(4) 0.3663(3) 0.22234(11) 0.0399(8) Uani 1 1 d . . .
N2 N 0.9216(3) 0.4347(3) 0.28673(11) 0.0401(8) Uani 1 1 d . . .
N11 N 1.0603(4) 0.1963(4) 0.38184(12) 0.0524(9) Uani 1 1 d . . .
N12 N 1.1102(4) 0.2432(3) 0.33937(10) 0.0431(8) Uani 1 1 d . . .
N31 N 0.9907(4) 0.0455(3) 0.24593(12) 0.0421(8) Uani 1 1 d . . .
N32 N 1.0816(4) 0.1362(3) 0.26242(11) 0.0396(7) Uani 1 1 d . . .
N51 N 0.5369(4) 0.3391(3) 0.26747(12) 0.0418(8) Uani 1 1 d . . .
N52 N 0.6515(4) 0.3065(3) 0.19810(12) 0.0426(8) Uani 1 1 d . . .
N61 N 0.5870(3) 0.6391(3) 0.27569(10) 0.0332(7) Uani 1 1 d . . .
N62 N 0.4812(3) 0.5787(3) 0.24771(10) 0.0316(7) Uani 1 1 d . . .
N81 N 0.4462(4) 0.5889(3) 0.12861(11) 0.0450(8) Uani 1 1 d . . .
N82 N 0.4290(3) 0.5059(3) 0.16444(10) 0.0349(7) Uani 1 1 d . B .

loop_
_atom_site_aniso_label
_atom_site_aniso_U_11
_atom_site_aniso_U_22
_atom_site_aniso_U_33
_atom_site_aniso_U_23
_atom_site_aniso_U_13
_atom_site_aniso_U_12
C1 0.035(2) 0.055(2) 0.0309(19) -0.0002(18) -0.0011(15) -0.009(2)
C2 0.0272(18) 0.049(2) 0.0340(19) -0.0074(17) -0.0021(15) -0.0060(19)
C3 0.036(2) 0.047(2) 0.042(2) 0.0029(18) -0.0007(16) 0.000(2)
C4 0.031(2) 0.044(2) 0.050(2) -0.0043(19) -0.0017(17) -0.003(2)
C5 0.054(3) 0.077(3) 0.037(2) -0.015(2) 0.0101(19) 0.007(3)
C11 0.050(3) 0.054(3) 0.037(2) 0.0002(19) -0.0014(18) -0.016(2)
C12 0.056(3) 0.069(3) 0.035(2) -0.001(2) -0.0006(19) -0.019(2)
C13 0.051(2) 0.062(3) 0.036(2) 0.004(2) 0.0011(18) -0.006(2)
C14 0.073(3) 0.053(3) 0.041(2) 0.002(2) 0.004(2) -0.005(3)
C15 0.076(4) 0.126(5) 0.036(2) 0.010(3) -0.011(2) -0.033(4)
C16 0.106(5) 0.142(6) 0.050(3) -0.002(3) -0.008(3) -0.060(5)
C17 0.083(4) 0.097(4) 0.043(3) 0.003(3) -0.017(2) -0.043(4)
C18 0.049(3) 0.289(13) 0.073(4) -0.028(6) -0.009(3) -0.042(6)
C19 0.059(3) 0.056(3) 0.039(2) 0.003(2) 0.0056(19) -0.004(2)
C20 0.118(5) 0.065(3) 0.079(4) 0.003(3) 0.005(3) 0.004(4)
C21 0.122(5) 0.105(5) 0.061(3) 0.018(3) 0.023(3) -0.021(5)
C31 0.032(2) 0.049(2) 0.053(2) -0.004(2) -0.0022(17) -0.001(2)
C32 0.036(2) 0.042(2) 0.049(2) 0.0056(18) -0.0050(17) 0.004(2)
C33 0.045(2) 0.037(2) 0.045(2) 0.0051(18) -0.0019(17) 0.000(2)
C34 0.056(3) 0.036(2) 0.064(3) 0.002(2) -0.002(2) -0.001(2)
C35 0.071(4) 0.054(3) 0.107(4) -0.033(3) 0.001(3) 0.008(3)
C36 0.062(3) 0.053(3) 0.115(5) -0.009(3) 0.005(3) 0.016(3)
C37 0.048(3) 0.054(3) 0.065(3) -0.003(2) -0.002(2) 0.015(2)
C38 0.070(3) 0.079(4) 0.078(4) -0.005(3) 0.027(3) 0.013(3)
C39 0.060(3) 0.052(3) 0.059(3) -0.006(2) -0.001(2) -0.011(3)
C40 0.069(3) 0.078(4) 0.066(3) 0.006(3) -0.009(2) 0.002(3)
C41 0.090(5) 0.070(4) 0.114(5) -0.013(3) -0.014(4) -0.024(4)
C51 0.0333(19) 0.036(2) 0.0312(18) -0.0042(15) 0.0038(14) 0.0006(17)
C52 0.0278(19) 0.0332(19) 0.042(2) -0.0043(16) 0.0000(16) -0.0030(17)
C53 0.047(3) 0.034(2) 0.071(3) 0.007(2) -0.008(2) 0.003(2)
C54 0.042(2) 0.042(2) 0.065(3) -0.012(2) -0.008(2) 0.003(2)
C55 0.055(3) 0.077(3) 0.053(3) -0.025(2) 0.010(2) 0.006(3)
C61 0.0290(19) 0.041(2) 0.039(2) -0.0043(17) 0.0012(15) -0.0049(18)
C62 0.037(2) 0.039(2) 0.0334(19) -0.0054(16) 0.0056(15) 0.0000(19)
C63 0.0299(19) 0.0300(19) 0.0342(19) -0.0006(14) 0.0002(15) 0.0004(16)
C64 0.037(2) 0.038(2) 0.0335(18) -0.0017(16) -0.0061(15) 0.0022(18)
C65 0.049(2) 0.051(2) 0.039(2) -0.0127(18) 0.0025(18) -0.002(2)
C66 0.055(3) 0.072(3) 0.043(2) -0.012(2) 0.017(2) -0.004(3)
C67 0.041(2) 0.066(3) 0.049(2) -0.017(2) 0.0153(19) -0.009(2)
C68 0.039(3) 0.129(5) 0.075(3) -0.048(3) -0.003(2) 0.023(3)
C69 0.036(2) 0.042(2) 0.050(2) -0.0130(18) 0.0014(17) -0.0041(19)
C70 0.053(3) 0.079(4) 0.077(3) -0.035(3) 0.001(2) -0.014(3)
C71 0.067(3) 0.050(3) 0.084(3) 0.014(3) 0.009(3) -0.010(3)
C81 0.036(2) 0.048(2) 0.036(2) -0.0039(18) 0.0046(16) -0.002(2)
C82 0.042(2) 0.066(3) 0.0316(19) -0.0107(19) -0.0010(16) 0.003(2)
C83 0.066(3) 0.046(2) 0.0302(19) -0.0052(17) -0.0019(19) 0.010(2)
C84 0.115(4) 0.065(3) 0.037(2) 0.000(2) -0.009(3) 0.017(4)
C85 0.178(9) 0.220(12) 0.114(7) 0.094(8) -0.096(7) -0.040(9)
C86 0.128(7) 0.258(14) 0.073(5) 0.033(7) -0.053(4) -0.064(8)
C87 0.040(3) 0.125(5) 0.042(2) -0.014(3) -0.0054(19) 0.005(3)
C88 0.120(7) 0.132(7) 0.168(8) -0.042(6) -0.064(6) -0.047(6)
C89 0.124(17) 0.128(17) 0.064(10) 0.055(11) 0.010(10) -0.009(14)
C90 0.21(3) 0.24(4) 0.14(3) 0.03(2) 0.09(2) 0.08(3)
C91 0.28(3) 0.18(2) 0.092(14) 0.095(16) -0.049(16) -0.10(2)
C92 0.112(12) 0.064(9) 0.044(7) 0.021(6) -0.001(7) -0.015(10)
C93 0.113(15) 0.18(2) 0.057(10) 0.030(11) 0.029(9) -0.024(16)
C94 0.141(15) 0.107(13) 0.067(9) 0.023(9) 0.024(9) -0.009(12)
N1 0.0375(18) 0.050(2) 0.0320(16) 0.0008(14) 0.0051(13) -0.0031(17)
N2 0.0304(17) 0.0528(19) 0.0370(16) -0.0078(16) 0.0006(13) -0.0006(17)
N11 0.054(2) 0.070(2) 0.0331(18) 0.0093(17) 0.0008(16) -0.014(2)
N12 0.0378(18) 0.066(2) 0.0253(15) 0.0034(15) -0.0004(13) -0.0120(18)
N31 0.0412(19) 0.0421(19) 0.0424(18) 0.0035(14) -0.0031(15) -0.0050(17)
N32 0.0357(17) 0.0416(18) 0.0414(17) -0.0011(15) 0.0002(13) -0.0016(17)
N51 0.0396(19) 0.0392(18) 0.0465(19) 0.0054(15) 0.0009(14) -0.0006(17)
N52 0.0374(19) 0.045(2) 0.0455(18) -0.0133(16) -0.0002(15) 0.0030(17)
N61 0.0317(16) 0.0332(16) 0.0344(16) -0.0024(13) -0.0011(13) -0.0017(15)
N62 0.0296(15) 0.0310(15) 0.0343(15) -0.0056(13) 0.0016(12) -0.0017(14)
N81 0.064(2) 0.0391(18) 0.0324(17) 0.0015(14) 0.0058(16) -0.0003(18)
N82 0.0376(17) 0.0400(17) 0.0273(15) -0.0009(13) 0.0048(12) -0.0012(16)

loop_
_atom_type_symbol
_atom_type_description
_atom_type_scat_dispersion_real
_atom_type_scat_dispersion_imag
_atom_type_scat_source
C C 0.0033 0.0016 'International Tables Vol C Tables 4.2.6.8 and 6.1.1.4'
H H 0 0 'International Tables Vol C Tables 4.2.6.8 and 6.1.1.4'
N N 0.0061 0.0033 'International Tables Vol C Tables 4.2.6.8 and 6.1.1.4'

loop_
_geom_angle_atom_site_label_1
_geom_angle_atom_site_label_2
_geom_angle_atom_site_label_3
_geom_angle
_geom_angle_site_symmetry_1
_geom_angle_site_symmetry_3
_geom_angle_publ_flag
N32 C1 N12 112.1(3) . . ?
N32 C1 C2 111.7(3) . . ?
N12 C1 C2 110.3(3) . . ?
N32 C1 H1 107.5 . . ?
N12 C1 H1 107.5 . . ?
C2 C1 H1 107.5 . . ?
N1 C2 N2 111.7(4) . . ?
N1 C2 C1 125.9(3) . . ?
N2 C2 C1 122.3(3) . . ?
C4 C3 N1 111.5(4) . . ?
C4 C3 H3 124.2 . . ?
N1 C3 H3 124.2 . . ?
C3 C4 N2 104.9(4) . . ?
C3 C4 H4 127.5 . . ?
N2 C4 H4 127.5 . . ?
N2 C5 H5A 109.5 . . ?
N2 C5 H5B 109.5 . . ?
H5A C5 H5B 109.5 . . ?
N2 C5 H5C 109.5 . . ?
H5A C5 H5C 109.5 . . ?
H5B C5 H5C 109.5 . . ?
N12 C11 C12 107.2(4) . . ?
N12 C11 H11 126.4 . . ?
C12 C11 H11 126.4 . . ?
C11 C12 C13 105.0(4) . . ?
C11 C12 C17 131.1(4) . . ?
C13 C12 C17 123.9(4) . . ?
N11 C13 C12 112.2(3) . . ?
N11 C13 C14 123.0(4) . . ?
C12 C13 C14 124.7(4) . . ?
C13 C14 C15 106.7(4) . . ?
C13 C14 C19 113.1(4) . . ?
C15 C14 C19 113.7(4) . . ?
C13 C14 H14 107.7 . . ?
C15 C14 H14 107.7 . . ?
C19 C14 H14 107.7 . . ?
C14 C15 C16 111.3(5) . . ?
C14 C15 H15A 109.4 . . ?
C16 C15 H15A 109.4 . . ?
C14 C15 H15B 109.4 . . ?
C16 C15 H15B 109.4 . . ?
H15A C15 H15B 108 . . ?
C17 C16 C15 111.9(5) . . ?
C17 C16 H16A 109.2 . . ?
C15 C16 H16A 109.2 . . ?
C17 C16 H16B 109.2 . . ?
C15 C16 H16B 109.2 . . ?
H16A C16 H16B 107.9 . . ?
C18 C17 C12 112.7(5) . . ?
C18 C17 C16 115.2(6) . . ?
C12 C17 C16 110.0(4) . . ?
C18 C17 H17 106.1 . . ?
C12 C17 H17 106.1 . . ?
C16 C17 H17 106.1 . . ?
C17 C18 H18A 109.5 . . ?
C17 C18 H18B 109.5 . . ?
H18A C18 H18B 109.5 . . ?
C17 C18 H18C 109.5 . . ?
H18A C18 H18C 109.5 . . ?
H18B C18 H18C 109.5 . . ?
C20 C19 C21 111.0(5) . . ?
C20 C19 C14 111.8(4) . . ?
C21 C19 C14 111.5(4) . . ?
C20 C19 H19 107.4 . . ?
C21 C19 H19 107.4 . . ?
C14 C19 H19 107.4 . . ?
C19 C20 H20A 109.5 . . ?
C19 C20 H20B 109.5 . . ?
H20A C20 H20B 109.5 . . ?
C19 C20 H20C 109.5 . . ?
H20A C20 H20C 109.5 . . ?
H20B C20 H20C 109.5 . . ?
C19 C21 H21A 109.5 . . ?
C19 C21 H21B 109.5 . . ?
H21A C21 H21B 109.5 . . ?
C19 C21 H21C 109.5 . . ?
H21A C21 H21C 109.5 . . ?
H21B C21 H21C 109.5 . . ?
N32 C31 C32 107.4(4) . . ?
N32 C31 H31 126.3 . . ?
C32 C31 H31 126.3 . . ?
C31 C32 C33 104.9(4) . . ?
C31 C32 C37 131.2(4) . . ?
C33 C32 C37 123.9(4) . . ?
N31 C33 C32 111.9(4) . . ?
N31 C33 C34 122.4(4) . . ?
C32 C33 C34 125.7(4) . . ?
C33 C34 C39 111.6(4) . . ?
C33 C34 C35 107.9(4) . . ?
C39 C34 C35 114.9(4) . . ?
C33 C34 H34 107.4 . . ?
C39 C34 H34 107.4 . . ?
C35 C34 H34 107.4 . . ?
C36 C35 C34 113.9(4) . . ?
C36 C35 H35A 108.8 . . ?
C34 C35 H35A 108.8 . . ?
C36 C35 H35B 108.8 . . ?
C34 C35 H35B 108.8 . . ?
H35A C35 H35B 107.7 . . ?
C37 C36 C35 112.4(4) . . ?
C37 C36 H36A 109.1 . . ?
C35 C36 H36A 109.1 . . ?
C37 C36 H36B 109.1 . . ?
C35 C36 H36B 109.1 . . ?
H36A C36 H36B 107.9 . . ?
C32 C37 C38 113.2(4) . . ?
C32 C37 C36 107.1(4) . . ?
C38 C37 C36 114.4(5) . . ?
C32 C37 H37 107.3 . . ?
C38 C37 H37 107.3 . . ?
C36 C37 H37 107.3 . . ?
C37 C38 H38A 109.5 . . ?
C37 C38 H38B 109.5 . . ?
H38A C38 H38B 109.5 . . ?
C37 C38 H38C 109.5 . . ?
H38A C38 H38C 109.5 . . ?
H38B C38 H38C 109.5 . . ?
C40 C39 C34 113.4(4) . . ?
C40 C39 C41 110.8(4) . . ?
C34 C39 C41 111.3(4) . . ?
C40 C39 H39 107 . . ?
C34 C39 H39 107 . . ?
C41 C39 H39 107 . . ?
C39 C40 H40A 109.5 . . ?
C39 C40 H40B 109.5 . . ?
H40A C40 H40B 109.5 . . ?
C39 C40 H40C 109.5 . . ?
H40A C40 H40C 109.5 . . ?
H40B C40 H40C 109.5 . . ?
C39 C41 H41A 109.5 . . ?
C39 C41 H41B 109.5 . . ?
H41A C41 H41B 109.5 . . ?
C39 C41 H41C 109.5 . . ?
H41A C41 H41C 109.5 . . ?
H41B C41 H41C 109.5 . . ?
N62 C51 N82 113.0(3) . . ?
N62 C51 C52 110.7(3) . . ?
N82 C51 C52 111.1(3) . . ?
N62 C51 H51 107.2 . . ?
N82 C51 H51 107.2 . . ?
C52 C51 H51 107.2 . . ?
N51 C52 N52 111.6(3) . . ?
N51 C52 C51 125.2(3) . . ?
N52 C52 C51 123.1(3) . . ?
C54 C53 N51 110.6(4) . . ?
C54 C53 H53 124.7 . . ?
N51 C53 H53 124.7 . . ?
C53 C54 N52 106.0(4) . . ?
C53 C54 H54 127 . . ?
N52 C54 H54 127 . . ?
N52 C55 H55A 109.5 . . ?
N52 C55 H55B 109.5 . . ?
H55A C55 H55B 109.5 . . ?
N52 C55 H55C 109.5 . . ?
H55A C55 H55C 109.5 . . ?
H55B C55 H55C 109.5 . . ?
N62 C61 C62 106.7(3) . . ?
N62 C61 H61 126.7 . . ?
C62 C61 H61 126.7 . . ?
C61 C62 C63 105.0(3) . . ?
C61 C62 C67 131.0(4) . . ?
C63 C62 C67 124.1(3) . . ?
N61 C63 C62 111.7(3) . . ?
N61 C63 C64 123.7(3) . . ?
C62 C63 C64 124.6(3) . . ?
C63 C64 C65 107.8(3) . . ?
C63 C64 C69 113.2(3) . . ?
C65 C64 C69 114.8(3) . . ?
C63 C64 H64 106.8 . . ?
C65 C64 H64 106.8 . . ?
C69 C64 H64 106.8 . . ?
C66 C65 C64 111.6(3) . . ?
C66 C65 H65A 109.3 . . ?
C64 C65 H65A 109.3 . . ?
C66 C65 H65B 109.3 . . ?
C64 C65 H65B 109.3 . . ?
H65A C65 H65B 108 . . ?
C65 C66 C67 112.6(3) . . ?
C65 C66 H66A 109.1 . . ?
C67 C66 H66A 109.1 . . ?
C65 C66 H66B 109.1 . . ?
C67 C66 H66B 109.1 . . ?
H66A C66 H66B 107.8 . . ?
C68 C67 C62 111.6(4) . . ?
C68 C67 C66 112.3(4) . . ?
C62 C67 C66 108.0(3) . . ?
C68 C67 H67 108.3 . . ?
C62 C67 H67 108.3 . . ?
C66 C67 H67 108.3 . . ?
C67 C68 H68A 109.5 . . ?
C67 C68 H68B 109.5 . . ?
H68A C68 H68B 109.5 . . ?
C67 C68 H68C 109.5 . . ?
H68A C68 H68C 109.5 . . ?
H68B C68 H68C 109.5 . . ?
C71 C69 C70 111.7(4) . . ?
C71 C69 C64 112.1(3) . . ?
C70 C69 C64 111.9(3) . . ?
C71 C69 H69 106.9 . . ?
C70 C69 H69 106.9 . . ?
C64 C69 H69 106.9 . . ?
C69 C70 H70A 109.5 . . ?
C69 C70 H70B 109.5 . . ?
H70A C70 H70B 109.5 . . ?
C69 C70 H70C 109.5 . . ?
H70A C70 H70C 109.5 . . ?
H70B C70 H70C 109.5 . . ?
C69 C71 H71A 109.5 . . ?
C69 C71 H71B 109.5 . . ?
H71A C71 H71B 109.5 . . ?
C69 C71 H71C 109.5 . . ?
H71A C71 H71C 109.5 . . ?
H71B C71 H71C 109.5 . . ?
N82 C81 C82 106.5(4) . . ?
N82 C81 H81 126.8 . . ?
C82 C81 H81 126.8 . . ?
C81 C82 C83 105.4(4) . . ?
C81 C82 C87 130.1(4) . . ?
C83 C82 C87 124.5(4) . . ?
N81 C83 C82 111.8(4) . . ?
N81 C83 C84 122.8(4) . . ?
C82 C83 C84 125.4(4) . . ?
C85 C84 C83 107.2(5) . . ?
C85 C84 C89 127.3(10) . . ?
C83 C84 C89 115.7(8) . . ?
C85 C84 C92 103.9(8) . . ?
C83 C84 C92 112.9(6) . . ?
C89 C84 C92 31.7(8) . . ?
C85 C84 H84 100.4 . . ?
C83 C84 H84 100.4 . . ?
C89 C84 H84 100.4 . . ?
C92 C84 H84 129.9 . . ?
C86 C85 C84 125.4(7) . . ?
C86 C85 H85A 106 . . ?
C84 C85 H85A 106 . . ?
C86 C85 H85B 106 . . ?
C84 C85 H85B 106 . . ?
H85A C85 H85B 106.3 . . ?
C85 C86 C87 123.8(7) . . ?
C85 C86 H86A 106.4 . . ?
C87 C86 H86A 106.4 . . ?
C85 C86 H86B 106.4 . . ?
C87 C86 H86B 106.4 . . ?
H86A C86 H86B 106.4 . . ?
C86 C87 C88 114.0(7) . . ?
C86 C87 C82 107.6(5) . . ?
C88 C87 C82 112.1(5) . . ?
C86 C87 H87 107.6 . . ?
C88 C87 H87 107.6 . . ?
C82 C87 H87 107.6 . . ?
C87 C88 H88A 109.5 . . ?
C87 C88 H88B 109.5 . . ?
H88A C88 H88B 109.5 . . ?
C87 C88 H88C 109.5 . . ?
H88A C88 H88C 109.5 . . ?
H88B C88 H88C 109.5 . . ?
C84 C89 C90 109(2) . . ?
C84 C89 C91 114.1(19) . . ?
C90 C89 C91 113(2) . . ?
C84 C89 H89 106.6 . . ?
C90 C89 H89 106.6 . . ?
C91 C89 H89 106.6 . . ?
C89 C90 H90A 109.5 . . ?
C89 C90 H90B 109.5 . . ?
H90A C90 H90B 109.5 . . ?
C89 C90 H90C 109.5 . . ?
H90A C90 H90C 109.5 . . ?
H90B C90 H90C 109.5 . . ?
C89 C91 H91A 109.5 . . ?
C89 C91 H91B 109.5 . . ?
H91A C91 H91B 109.5 . . ?
C89 C91 H91C 109.5 . . ?
H91A C91 H91C 109.5 . . ?
H91B C91 H91C 109.5 . . ?
C93 C92 C94 112.2(17) . . ?
C93 C92 C84 117.2(13) . . ?
C94 C92 C84 107.6(13) . . ?
C93 C92 H92 106.4 . . ?
C94 C92 H92 106.4 . . ?
C84 C92 H92 106.4 . . ?
C92 C93 H93A 109.5 . . ?
C92 C93 H93B 109.5 . . ?
H93A C93 H93B 109.5 . . ?
C92 C93 H93C 109.5 . . ?
H93A C93 H93C 109.5 . . ?
H93B C93 H93C 109.5 . . ?
C92 C94 H94A 109.5 . . ?
C92 C94 H94B 109.5 . . ?
H94A C94 H94B 109.5 . . ?
C92 C94 H94C 109.5 . . ?
H94A C94 H94C 109.5 . . ?
H94B C94 H94C 109.5 . . ?
C2 N1 C3 104.4(3) . . ?
C2 N2 C4 107.4(3) . . ?
C2 N2 C5 128.3(4) . . ?
C4 N2 C5 124.3(4) . . ?
C13 N11 N12 103.5(3) . . ?
C11 N12 N11 112.1(3) . . ?
C11 N12 C1 129.6(3) . . ?
N11 N12 C1 118.4(3) . . ?
C33 N31 N32 104.0(3) . . ?
C31 N32 N31 111.9(3) . . ?
C31 N32 C1 129.6(4) . . ?
N31 N32 C1 118.5(3) . . ?
C52 N51 C53 104.8(3) . . ?
C52 N52 C54 107.0(3) . . ?
C52 N52 C55 126.6(4) . . ?
C54 N52 C55 126.4(4) . . ?
C63 N61 N62 104.5(3) . . ?
N61 N62 C61 112.2(3) . . ?
N61 N62 C51 117.1(3) . . ?
C61 N62 C51 128.7(3) . . ?
C83 N81 N82 103.6(3) . . ?
C81 N82 N81 112.6(3) . . ?
C81 N82 C51 129.1(3) . . ?
N81 N82 C51 118.2(3) . . ?

loop_
_geom_bond_atom_site_label_1
_geom_bond_atom_site_label_2
_geom_bond_distance
_geom_bond_site_symmetry_2
_geom_bond_publ_flag
C1 N32 1.449(5) . ?
C1 N12 1.450(5) . ?
C1 C2 1.499(6) . ?
C1 H1 0.98 . ?
C2 N1 1.313(5) . ?
C2 N2 1.354(5) . ?
C3 C4 1.351(5) . ?
C3 N1 1.372(5) . ?
C3 H3 0.93 . ?
C4 N2 1.370(5) . ?
C4 H4 0.93 . ?
C5 N2 1.463(5) . ?
C5 H5A 0.96 . ?
C5 H5B 0.96 . ?
C5 H5C 0.96 . ?
C11 N12 1.347(5) . ?
C11 C12 1.359(6) . ?
C11 H11 0.93 . ?
C12 C13 1.386(6) . ?
C12 C17 1.501(6) . ?
C13 N11 1.336(6) . ?
C13 C14 1.509(5) . ?
C14 C15 1.545(7) . ?
C14 C19 1.555(7) . ?
C14 H14 0.98 . ?
C15 C16 1.548(9) . ?
C15 H15A 0.97 . ?
C15 H15B 0.97 . ?
C16 C17 1.507(7) . ?
C16 H16A 0.97 . ?
C16 H16B 0.97 . ?
C17 C18 1.476(10) . ?
C17 H17 0.98 . ?
C18 H18A 0.96 . ?
C18 H18B 0.96 . ?
C18 H18C 0.96 . ?
C19 C20 1.498(7) . ?
C19 C21 1.500(6) . ?
C19 H19 0.98 . ?
C20 H20A 0.96 . ?
C20 H20B 0.96 . ?
C20 H20C 0.96 . ?
C21 H21A 0.96 . ?
C21 H21B 0.96 . ?
C21 H21C 0.96 . ?
C31 N32 1.343(5) . ?
C31 C32 1.361(6) . ?
C31 H31 0.93 . ?
C32 C33 1.391(6) . ?
C32 C37 1.510(6) . ?
C33 N31 1.333(5) . ?
C33 C34 1.512(6) . ?
C34 C39 1.531(7) . ?
C34 C35 1.544(7) . ?
C34 H34 0.98 . ?
C35 C36 1.530(8) . ?
C35 H35A 0.97 . ?
C35 H35B 0.97 . ?
C36 C37 1.514(7) . ?
C36 H36A 0.97 . ?
C36 H36B 0.97 . ?
C37 C38 1.511(7) . ?
C37 H37 0.98 . ?
C38 H38A 0.96 . ?
C38 H38B 0.96 . ?
C38 H38C 0.96 . ?
C39 C40 1.515(7) . ?
C39 C41 1.532(7) . ?
C39 H39 0.98 . ?
C40 H40A 0.96 . ?
C40 H40B 0.96 . ?
C40 H40C 0.96 . ?
C41 H41A 0.96 . ?
C41 H41B 0.96 . ?
C41 H41C 0.96 . ?
C51 N62 1.449(4) . ?
C51 N82 1.449(5) . ?
C51 C52 1.490(5) . ?
C51 H51 0.98 . ?
C52 N51 1.315(5) . ?
C52 N52 1.356(5) . ?
C53 C54 1.350(6) . ?
C53 N51 1.376(5) . ?
C53 H53 0.93 . ?
C54 N52 1.365(6) . ?
C54 H54 0.93 . ?
C55 N52 1.457(5) . ?
C55 H55A 0.96 . ?
C55 H55B 0.96 . ?
C55 H55C 0.96 . ?
C61 N62 1.361(4) . ?
C61 C62 1.370(5) . ?
C61 H61 0.93 . ?
C62 C63 1.406(5) . ?
C62 C67 1.503(5) . ?
C63 N61 1.333(4) . ?
C63 C64 1.499(5) . ?
C64 C65 1.530(5) . ?
C64 C69 1.544(5) . ?
C64 H64 0.98 . ?
C65 C66 1.522(6) . ?
C65 H65A 0.97 . ?
C65 H65B 0.97 . ?
C66 C67 1.531(6) . ?
C66 H66A 0.97 . ?
C66 H66B 0.97 . ?
C67 C68 1.499(8) . ?
C67 H67 0.98 . ?
C68 H68A 0.96 . ?
C68 H68B 0.96 . ?
C68 H68C 0.96 . ?
C69 C71 1.515(7) . ?
C69 C70 1.519(6) . ?
C69 H69 0.98 . ?
C70 H70A 0.96 . ?
C70 H70B 0.96 . ?
C70 H70C 0.96 . ?
C71 H71A 0.96 . ?
C71 H71B 0.96 . ?
C71 H71C 0.96 . ?
C81 N82 1.351(5) . ?
C81 C82 1.360(5) . ?
C81 H81 0.93 . ?
C82 C83 1.396(6) . ?
C82 C87 1.515(6) . ?
C83 N81 1.333(6) . ?
C83 C84 1.502(6) . ?
C84 C85 1.481(10) . ?
C84 C89 1.50(2) . ?
C84 C92 1.55(2) . ?
C84 H84 0.98 . ?
C85 C86 1.361(11) . ?
C85 H85A 0.97 . ?
C85 H85B 0.97 . ?
C86 C87 1.487(9) . ?
C86 H86A 0.97 . ?
C86 H86B 0.97 . ?
C87 C88 1.510(11) . ?
C87 H87 0.98 . ?
C88 H88A 0.96 . ?
C88 H88B 0.96 . ?
C88 H88C 0.96 . ?
C89 C90 1.524(17) . ?
C89 C91 1.532(15) . ?
C89 H89 0.98 . ?
C90 H90A 0.96 . ?
C90 H90B 0.96 . ?
C90 H90C 0.96 . ?
C91 H91A 0.96 . ?
C91 H91B 0.96 . ?
C91 H91C 0.96 . ?
C92 C93 1.508(16) . ?
C92 C94 1.522(14) . ?
C92 H92 0.98 . ?
C93 H93A 0.96 . ?
C93 H93B 0.96 . ?
C93 H93C 0.96 . ?
C94 H94A 0.96 . ?
C94 H94B 0.96 . ?
C94 H94C 0.96 . ?
N11 N12 1.359(4) . ?
N31 N32 1.358(5) . ?
N61 N62 1.355(4) . ?
N81 N82 1.359(4) . ?
